data_2206711
loop_
_publ_author_name
'Shmuel Cohen'
'Yiffat Katz'
'Reuven Reich'
'Eli Breuer'

_publ_section_title
;
 <i>trans</i>-(4-Methylcyclohexylcarbamoyl)phosphonic acid: a
 representative matrix metalloproteinase (MMP) inhibitor
;
_journal_coeditor_code HG6228
_journal_issue 9
_journal_name_full 'Acta Crystallographica Section E'
_journal_page_first o3008
_journal_page_last o3010
_journal_paper_doi 10.1107/S1600536805025936
_journal_volume 61
_journal_year 2005
_chemical_formula_iupac 'C8 H16 N O4 P'
_chemical_formula_moiety 'C8 H16 N O4 P'
_chemical_formula_sum 'C8 H16 N O4 P'
_chemical_formula_weight 221.19
_chemical_name_systematic
;
trans-4-Methylcyclohexylcarbamoylphosphonic acid
;
_space_group_IT_number 14
_symmetry_cell_setting monoclinic
_symmetry_space_group_name_Hall '-P 2ybc'
_symmetry_space_group_name_H-M 'P 1 21/c 1'
_atom_sites_solution_hydrogens difmap
_atom_sites_solution_primary direct
_atom_sites_solution_secondary difmap
_cell_angle_alpha 90.00
_cell_angle_beta 94.812(2)
_cell_angle_gamma 90.00
_cell_formula_units_Z 4
_cell_length_a 15.0959(15)
_cell_length_b 8.2686(8)
_cell_length_c 9.3397(9)
_cell_measurement_reflns_used 1967
_cell_measurement_temperature 173.0(10)
_cell_measurement_theta_max 27.91
_cell_measurement_theta_min 2.71
_cell_volume 1161.7(2)
_computing_cell_refinement SMART
_computing_data_collection 'SMART (Bruker, 2003)'
_computing_data_reduction 'SAINT-Plus (Bruker, 2003)'
_computing_molecular_graphics 'SHELXTL (Bruker, 2000)'
_computing_publication_material SHELXTL
_computing_structure_refinement 'SHELXL97 (Sheldrick, 1997)'
_computing_structure_solution 'SHELXS97 (Sheldrick, 1990)'
_diffrn_ambient_temperature 173.0(10)
_diffrn_measured_fraction_theta_full 0.996
_diffrn_measured_fraction_theta_max 0.996
_diffrn_measurement_device_type 'Bruker SMART CCD area-detector'
_diffrn_measurement_method '\f and \w'
_diffrn_radiation_monochromator graphite
_diffrn_radiation_source 'fine-focus sealed tube'
_diffrn_radiation_type MoK\a
_diffrn_radiation_wavelength 0.71073
_diffrn_reflns_av_R_equivalents 0.0367
_diffrn_reflns_av_sigmaI/netI 0.0499
_diffrn_reflns_limit_h_max 18
_diffrn_reflns_limit_h_min -19
_diffrn_reflns_limit_k_max 10
_diffrn_reflns_limit_k_min -9
_diffrn_reflns_limit_l_max 11
_diffrn_reflns_limit_l_min -10
_diffrn_reflns_number 6852
_diffrn_reflns_theta_full 27.00
_diffrn_reflns_theta_max 27.00
_diffrn_reflns_theta_min 2.71
_diffrn_standards_decay_% 0
_diffrn_standards_number 0
_exptl_absorpt_coefficient_mu 0.228
_exptl_absorpt_correction_T_max 0.9820
_exptl_absorpt_correction_T_min 0.7296
_exptl_absorpt_correction_type integration
_exptl_absorpt_process_details 'face-indexed, XPREP (Bruker, 2003)'
_exptl_crystal_colour colourless
_exptl_crystal_density_diffrn 1.265
_exptl_crystal_density_method 'not measured'
_exptl_crystal_description plate
_exptl_crystal_F_000 472
_exptl_crystal_size_max 0.17
_exptl_crystal_size_mid 0.15
_exptl_crystal_size_min 0.09
_refine_diff_density_max 0.546
_refine_diff_density_min -0.256
_refine_ls_extinction_method none
_refine_ls_goodness_of_fit_ref 1.065
_refine_ls_hydrogen_treatment refall
_refine_ls_matrix_type full
_refine_ls_number_parameters 185
_refine_ls_number_reflns 2522
_refine_ls_number_restraints 0
_refine_ls_restrained_S_all 1.065
_refine_ls_R_factor_all 0.0636
_refine_ls_R_factor_gt 0.0481
_refine_ls_shift/su_max 0.001
_refine_ls_shift/su_mean 0.000
_refine_ls_structure_factor_coef Fsqd
_refine_ls_weighting_details 'calc w = 1/[\s^2^(Fo^2^)+(0.0492P)^2^] where P=(Fo^2^+2Fc^2^)/3'
_refine_ls_weighting_scheme calc
_refine_ls_wR_factor_gt 0.0990
_refine_ls_wR_factor_ref 0.1051
_reflns_number_gt 2029
_reflns_number_total 2522
_reflns_threshold_expression I>2\s(I)
_cod_data_source_file hg6228.cif
_cod_data_source_block I
_cod_depositor_comments
;
The following automatic conversions were performed:
'_symmetry_cell_setting' value 'Monoclinic' changed to 'monoclinic'
according to '/home/saulius/struct/CIF-dictionaries/cif_core.dic'
dictionary named 'cif_core.dic' version 2.4.1 from 2010-06-29.

Automatic conversion script
Id: cif_fix_enum 1527 2010-12-29 10:47:43Z saulius 

The following automatic conversions were performed:

'_symmetry_cell_setting' value 'Monoclinic' changed to 'monoclinic'
according to /home/saulius/struct/CIF-dictionaries/cif_core.dic
dictionary named 'cif_core.dic' version 2.4.1 from 2010-06-29.

Automatic conversion script
Id: cif_fix_values 1715 2011-07-08 13:25:40Z adriana 
;
_cod_original_sg_symbol_H-M 'P 21/c'
_cod_database_code 2206711
_cod_database_fobs_code 2206711

loop_
_symmetry_equiv_pos_as_xyz
'x, y, z'
'-x, y+1/2, -z+1/2'
'-x, -y, -z'
'x, -y+1/2, z+1/2'

loop_
_atom_site_label
_atom_site_fract_x
_atom_site_fract_y
_atom_site_fract_z
_atom_site_U_iso_or_equiv
_atom_site_adp_type
_atom_site_calc_flag
_atom_site_occupancy
_atom_site_type_symbol
C1 0.40934(14) 0.7023(2) 0.2754(2) 0.0215(4) Uani d 1 C
C2 0.26927(14) 0.5621(3) 0.3033(2) 0.0266(5) Uani d 1 C
H2 0.2457(12) 0.668(2) 0.304(2) 0.015(5) Uiso d 1 H
C3 0.24117(17) 0.4838(3) 0.1603(3) 0.0378(6) Uani d 1 C
H3A 0.2671(15) 0.373(3) 0.154(2) 0.037(5) Uiso d 1 H
H3B 0.2645(15) 0.539(3) 0.082(3) 0.037(5) Uiso d 1 H
C4 0.14030(18) 0.4711(3) 0.1397(3) 0.0446(7) Uani d 1 C
H4A 0.1160(16) 0.582(3) 0.131(3) 0.047(5) Uiso d 1 H
H4B 0.1212(17) 0.419(3) 0.052(3) 0.047(5) Uiso d 1 H
C5 0.10126(18) 0.3816(3) 0.2615(3) 0.0481(7) Uani d 1 C
H5 0.1228(18) 0.273(3) 0.255(3) 0.052(8) Uiso d 1 H
C6 0.13426(18) 0.4547(3) 0.4048(3) 0.0437(7) Uani d 1 C
H6A 0.1098(16) 0.390(3) 0.483(3) 0.047(5) Uiso d 1 H
H6B 0.1102(16) 0.563(3) 0.415(3) 0.047(5) Uiso d 1 H
C7 0.23498(16) 0.4677(3) 0.4263(3) 0.0363(6) Uani d 1 C
H7A 0.2550(15) 0.517(3) 0.516(3) 0.042(5) Uiso d 1 H
H7B 0.2631(16) 0.366(3) 0.426(3) 0.042(5) Uiso d 1 H
C8 0.0002(2) 0.3784(4) 0.2409(5) 0.0687(10) Uani d 1 C
H8A -0.023(2) 0.482(4) 0.245(4) 0.082(6) Uiso d 1 H
H8B -0.024(2) 0.317(4) 0.320(4) 0.082(6) Uiso d 1 H
H8C -0.020(2) 0.321(4) 0.149(4) 0.082(6) Uiso d 1 H
N1 0.36613(12) 0.5795(2) 0.32317(19) 0.0231(4) Uani d 1 N
H1 0.3964(15) 0.507(3) 0.355(3) 0.034(7) Uiso d 1 H
O1 0.36614(10) 0.81817(17) 0.21233(17) 0.0302(4) Uani d 1 O
O2 0.56679(9) 0.74367(15) 0.16391(14) 0.0225(3) Uani d 1 O
O3 0.55848(9) 0.55003(15) 0.37753(14) 0.0212(3) Uani d 1 O
H3 0.5896(19) 0.440(4) 0.330(3) 0.080(10) Uiso d 1 H
O4 0.54835(10) 0.85150(16) 0.40700(16) 0.0233(3) Uani d 1 O
H4 0.5528(16) 0.828(3) 0.491(3) 0.042(8) Uiso d 1 H
P1 0.53157(4) 0.70658(6) 0.30379(5) 0.01764(16) Uani d 1 P

loop_
_atom_site_aniso_label
_atom_site_aniso_U_11
_atom_site_aniso_U_22
_atom_site_aniso_U_33
_atom_site_aniso_U_12
_atom_site_aniso_U_13
_atom_site_aniso_U_23
C1 0.0320(12) 0.0172(10) 0.0151(10) -0.0014(8) 0.0008(8) 0.0008(8)
C2 0.0276(12) 0.0209(11) 0.0314(12) 0.0008(9) 0.0023(9) 0.0029(9)
C3 0.0365(15) 0.0427(15) 0.0334(14) 0.0002(11) -0.0011(11) -0.0017(12)
C4 0.0382(16) 0.0445(17) 0.0489(17) -0.0006(12) -0.0092(13) -0.0078(14)
C5 0.0352(15) 0.0308(14) 0.076(2) -0.0058(11) -0.0058(14) 0.0005(14)
C6 0.0365(15) 0.0425(16) 0.0530(18) -0.0051(12) 0.0095(12) 0.0121(14)
C7 0.0338(15) 0.0375(15) 0.0377(14) -0.0045(11) 0.0027(11) 0.0100(12)
C8 0.0378(18) 0.059(2) 0.107(3) -0.0132(15) -0.0056(19) 0.003(2)
N1 0.0272(10) 0.0172(9) 0.0247(10) 0.0019(7) -0.0001(7) 0.0050(8)
O1 0.0300(9) 0.0215(8) 0.0380(9) -0.0005(6) -0.0030(7) 0.0120(7)
O2 0.0352(9) 0.0190(7) 0.0133(7) -0.0026(6) 0.0018(6) -0.0008(6)
O3 0.0341(9) 0.0138(7) 0.0156(7) 0.0019(6) 0.0011(6) 0.0002(6)
O4 0.0423(10) 0.0153(7) 0.0122(8) -0.0013(6) 0.0014(6) -0.0004(6)
P1 0.0288(3) 0.0129(3) 0.0112(3) -0.0008(2) 0.00137(19) 0.00027(19)

loop_
_atom_type_symbol
_atom_type_description
_atom_type_scat_dispersion_real
_atom_type_scat_dispersion_imag
_atom_type_scat_source
C C 0.0033 0.0016 'International Tables Vol C Tables 4.2.6.8 and 6.1.1.4'
H H 0.0000 0.0000 'International Tables Vol C Tables 4.2.6.8 and 6.1.1.4'
N N 0.0061 0.0033 'International Tables Vol C Tables 4.2.6.8 and 6.1.1.4'
O O 0.0106 0.0060 'International Tables Vol C Tables 4.2.6.8 and 6.1.1.4'
P P 0.1023 0.0942 'International Tables Vol C Tables 4.2.6.8 and 6.1.1.4'

loop_
_geom_angle_atom_site_label_1
_geom_angle_atom_site_label_2
_geom_angle_atom_site_label_3
_geom_angle
_geom_angle_publ_flag
O1 C1 N1 119.4(2) ?
O1 C1 P1 121.29(15) ?
N1 C1 P1 119.26(15) ?
N1 C2 C3 110.89(19) ?
N1 C2 C7 110.79(18) ?
C3 C2 C7 111.1(2) ?
N1 C2 H2 106.4(12) ?
C3 C2 H2 108.8(12) ?
C7 C2 H2 108.7(12) ?
C2 C3 C4 110.2(2) ?
C2 C3 H3A 111.3(13) ?
C4 C3 H3A 108.7(13) ?
C2 C3 H3B 112.4(13) ?
C4 C3 H3B 111.4(14) ?
H3A C3 H3B 103(2) ?
C5 C4 C3 112.7(2) ?
C5 C4 H4A 110.4(16) ?
C3 C4 H4A 107.9(15) ?
C5 C4 H4B 108.5(16) ?
C3 C4 H4B 111.8(16) ?
H4A C4 H4B 105(2) ?
C6 C5 C4 110.4(2) ?
C6 C5 C8 111.8(3) ?
C4 C5 C8 111.2(3) ?
C6 C5 H5 110.2(16) ?
C4 C5 H5 104.5(16) ?
C8 C5 H5 108.5(16) ?
C5 C6 C7 113.3(2) ?
C5 C6 H6A 108.5(14) ?
C7 C6 H6A 111.5(14) ?
C5 C6 H6B 110.8(15) ?
C7 C6 H6B 107.4(15) ?
H6A C6 H6B 105(2) ?
C2 C7 C6 109.7(2) ?
C2 C7 H7A 110.0(14) ?
C6 C7 H7A 112.5(14) ?
C2 C7 H7B 105.9(16) ?
C6 C7 H7B 112.4(15) ?
H7A C7 H7B 106(2) ?
C5 C8 H8A 111(2) ?
C5 C8 H8B 110(2) ?
H8A C8 H8B 106(3) ?
C5 C8 H8C 110(2) ?
H8A C8 H8C 113(3) ?
H8B C8 H8C 107(3) ?
C1 N1 C2 123.67(18) ?
C1 N1 H1 115.4(17) ?
C2 N1 H1 120.5(17) ?
H3 O3 P1 128.2(15) ?
P1 O3 H3 128.2(15) ?
P1 O4 H4 114.7(18) ?
O2 P1 O3 118.53(8) y
O2 P1 O4 109.69(8) y
O3 P1 O4 110.95(8) y
O2 P1 C1 107.80(8) y
O3 P1 C1 106.13(8) y
O4 P1 C1 102.40(9) y

loop_
_geom_bond_atom_site_label_1
_geom_bond_atom_site_label_2
_geom_bond_distance
_geom_bond_publ_flag
C1 O1 1.275(2) ?
C1 N1 1.306(3) ?
C1 P1 1.842(2) y
C2 N1 1.465(3) ?
C2 C3 1.513(3) ?
C2 C7 1.516(3) ?
C2 H2 0.942(19) ?
C3 C4 1.522(3) ?
C3 H3A 1.00(2) ?
C3 H3B 0.95(2) ?
C4 C5 1.518(4) ?
C4 H4A 0.99(3) ?
C4 H4B 0.94(3) ?
C5 C6 1.514(4) ?
C5 C8 1.522(4) ?
C5 H5 0.96(3) ?
C6 C7 1.521(3) ?
C6 H6A 1.00(3) ?
C6 H6B 0.97(3) ?
C7 H7A 0.96(2) ?
C7 H7B 0.94(2) ?
C8 H8A 0.92(3) ?
C8 H8B 0.99(3) ?
C8 H8C 1.00(3) ?
N1 H1 0.80(2) ?
O2 P1 1.4833(14) y
O3 H3 1.13(3) ?
O3 P1 1.5060(13) y
O4 P1 1.5454(14) y
O4 H4 0.80(3) ?

loop_
_geom_hbond_atom_site_label_D
_geom_hbond_atom_site_label_H
_geom_hbond_atom_site_label_A
_geom_hbond_site_symmetry_A
_geom_hbond_distance_DH
_geom_hbond_distance_HA
_geom_hbond_distance_DA
_geom_hbond_angle_DHA
_geom_hbond_publ_flag
O4 H4 O2 4_565 0.80(3) 1.72(3) 2.5184(19) 173(3) y
O3 H3 O1 2_645 1.13(3) 1.29(3) 2.4156(18) 173(3) y
N1 H1 O3 . 0.80(2) 2.46(2) 2.916(2) 117(2) y
N1 H1 O2 2_645 0.80(2) 2.25(2) 2.954(2) 146(2) y
N1 H1 O3 3_666 0.80(2) 2.57(2) 3.118(2) 127(2) y

loop_
_geom_torsion_atom_site_label_1
_geom_torsion_atom_site_label_2
_geom_torsion_atom_site_label_3
_geom_torsion_atom_site_label_4
_geom_torsion
_geom_torsion_publ_flag
N1 C2 C3 C4 -178.4(2) ?
C7 C2 C3 C4 57.9(3) ?
C2 C3 C4 C5 -55.6(3) ?
C3 C4 C5 C6 52.6(3) ?
C3 C4 C5 C8 177.2(3) ?
C4 C5 C6 C7 -52.8(3) ?
C8 C5 C6 C7 -177.1(2) ?
N1 C2 C7 C6 178.8(2) ?
C3 C2 C7 C6 -57.5(3) ?
C5 C6 C7 C2 55.4(3) ?
O1 C1 N1 C2 2.8(3) ?
P1 C1 N1 C2 -178.47(15) ?
C3 C2 N1 C1 85.9(2) ?
C7 C2 N1 C1 -150.2(2) ?
H3 O3 P1 O2 -15.8(18) ?
H3 O3 P1 O4 -144.0(18) ?
H3 O3 P1 C1 105.5(18) ?
O1 C1 P1 O2 -50.87(18) y
N1 C1 P1 O2 130.45(16) ?
O1 C1 P1 O3 -178.82(15) y
N1 C1 P1 O3 2.50(19) y
O1 C1 P1 O4 64.78(18) ?
N1 C1 P1 O4 -113.90(17) ?

loop_
_cod_related_entry_id
_cod_related_entry_database
_cod_related_entry_code
1 ChemSpider 9358708
